data_2312410
loop_
_publ_author_name
'Yoshino, Sho'
'Arima, Hidechika'
'Ishijima, Masanao'
'Kajihara, Koichi'

_publ_section_title
;
 Crystal structures of the alkali aluminoboracites
 <i>A</i><sub>4</sub>B<sub>4</sub>Al<sub>3</sub>O<sub>12</sub>Cl (<i>A</i>
 = Li, Na).
;
_journal_coeditor_code WM5704
_journal_issue 'Pt 2'
_journal_name_full 'Acta crystallographica. Section E, Crystallographic communications'
_journal_page_first 169
_journal_page_last 173
_journal_paper_doi 10.1107/S2056989024000501
_journal_volume 80
_journal_year 2024
_chemical_formula_iupac 'Na3.92 B4 Al3 O12 Cl0.92'
_chemical_formula_sum 'Al3 B4 Cl0.92 Na3.92 O12'
_chemical_formula_weight 438.91
_chemical_name_common 'Sodium aluminoboracite'
_chemical_name_systematic 'Sodium aluminoboracite'
_space_group_crystal_system cubic
_space_group_IT_number 196
_space_group_name_Hall 'F 2 2 3'
_space_group_name_H-M_alt 'F 2 3'
_audit_creation_method SHELXL-2018/3
_cell_angle_alpha 90
_cell_angle_beta 90
_cell_angle_gamma 90
_cell_formula_units_Z 8
_cell_length_a 13.59040(10)
_cell_length_b 13.59040(10)
_cell_length_c 13.59040(10)
_cell_measurement_reflns_used 3423
_cell_measurement_temperature 294(2)
_cell_measurement_theta_max 74.2928
_cell_measurement_theta_min 4.6013
_cell_volume 2510.13(3)
_computing_cell_refinement
;
SAINT (Bruker, 2019)
;
_computing_data_collection
;
BIS (Bruker, 2021)
;
_computing_data_reduction
;
SAINT (Bruker, 2019)
;
_computing_molecular_graphics
;
VESTA (Momma & Izumi, 2011)
;
_computing_publication_material
;
publCIF (Westrip, 2010)
;
_computing_structure_refinement
;
SHELXL (Sheldrick, 2015b) and <i>ShelXle</i> (H\"ubschle <i>et al.</i>,
2011)
;
_computing_structure_solution
;
SHELXTL (Sheldrick, 2015a)
;
_diffrn_ambient_temperature 294(2)
_diffrn_detector_area_resol_mean 7.3910
_diffrn_measured_fraction_theta_full 1.000
_diffrn_measured_fraction_theta_max 1.000
_diffrn_measurement_device_type 'Bruker D8 goniometer'
_diffrn_measurement_method 'omega scans'
_diffrn_radiation_type CuK\a
_diffrn_radiation_wavelength 1.54178
_diffrn_reflns_av_R_equivalents 0.0281
_diffrn_reflns_av_unetI/netI 0.0129
_diffrn_reflns_limit_h_max 16
_diffrn_reflns_limit_h_min -16
_diffrn_reflns_limit_k_max 16
_diffrn_reflns_limit_k_min -16
_diffrn_reflns_limit_l_max 14
_diffrn_reflns_limit_l_min -16
_diffrn_reflns_number 5514
_diffrn_reflns_theta_full 67.679
_diffrn_reflns_theta_max 74.286
_diffrn_reflns_theta_min 5.638
_diffrn_source 'sealed tube'
_exptl_absorpt_coefficient_mu 6.780
_exptl_absorpt_correction_T_max 0.75
_exptl_absorpt_correction_T_min 0.66
_exptl_absorpt_correction_type multi-scan
_exptl_absorpt_process_details
;
(<i>SADABS</i>; Krause <i>et al.</i>,  2015)
;
_exptl_crystal_colour colorless
_exptl_crystal_density_diffrn 2.323
_exptl_crystal_density_method 'not measured'
_exptl_crystal_description plate
_exptl_crystal_F_000 1728
_exptl_crystal_size_max 0.081
_exptl_crystal_size_mid 0.056
_exptl_crystal_size_min 0.043
_refine_diff_density_max 0.166
_refine_diff_density_min -0.578
_refine_ls_abs_structure_details
;
Flack <i>x</i> determined using 142 quotients [(I+)-(I-)]/[(I+)+(I-)]
(Parsons <i>et al.</i>,  2013).
;
_refine_ls_abs_structure_Flack 0.01(2)
_refine_ls_extinction_method none
_refine_ls_goodness_of_fit_ref 1.119
_refine_ls_hydrogen_treatment undef
_refine_ls_matrix_type full
_refine_ls_number_parameters 52
_refine_ls_number_reflns 437
_refine_ls_number_restraints 1
_refine_ls_restrained_S_all 1.118
_refine_ls_R_factor_all 0.0295
_refine_ls_R_factor_gt 0.0244
_refine_ls_shift/su_max 0.006
_refine_ls_shift/su_mean 0.002
_refine_ls_structure_factor_coef Fsqd
_refine_ls_weighting_details 'w=1/[\s^2^(Fo^2^)+(0.0396P)^2^+2.0455P] where P=(Fo^2^+2Fc^2^)/3'
_refine_ls_weighting_scheme calc
_refine_ls_wR_factor_gt 0.0621
_refine_ls_wR_factor_ref 0.0658
_reflns_number_gt 355
_reflns_number_total 437
_reflns_threshold_expression 'I > 2\s(I)'
_cod_data_source_file wm5704.cif
_cod_data_source_block kjh230804yoshinoN4_0m_a_1
_cod_original_cell_volume 2510.13(6)
_cod_database_code 2312410
_shelx_space_group_comment
;
The symmetry employed for this shelxl refinement is uniquely defined
by the following loop, which should always be used as a source of
symmetry information in preference to the above space-group names.
They are only intended as comments.
;

loop_
_space_group_symop_operation_xyz
'x, y, z'
'-x, -y, z'
'-x, y, -z'
'x, -y, -z'
'z, x, y'
'z, -x, -y'
'-z, -x, y'
'-z, x, -y'
'y, z, x'
'-y, z, -x'
'y, -z, -x'
'-y, -z, x'
'x, y+1/2, z+1/2'
'-x, -y+1/2, z+1/2'
'-x, y+1/2, -z+1/2'
'x, -y+1/2, -z+1/2'
'z, x+1/2, y+1/2'
'z, -x+1/2, -y+1/2'
'-z, -x+1/2, y+1/2'
'-z, x+1/2, -y+1/2'
'y, z+1/2, x+1/2'
'-y, z+1/2, -x+1/2'
'y, -z+1/2, -x+1/2'
'-y, -z+1/2, x+1/2'
'x+1/2, y, z+1/2'
'-x+1/2, -y, z+1/2'
'-x+1/2, y, -z+1/2'
'x+1/2, -y, -z+1/2'
'z+1/2, x, y+1/2'
'z+1/2, -x, -y+1/2'
'-z+1/2, -x, y+1/2'
'-z+1/2, x, -y+1/2'
'y+1/2, z, x+1/2'
'-y+1/2, z, -x+1/2'
'y+1/2, -z, -x+1/2'
'-y+1/2, -z, x+1/2'
'x+1/2, y+1/2, z'
'-x+1/2, -y+1/2, z'
'-x+1/2, y+1/2, -z'
'x+1/2, -y+1/2, -z'
'z+1/2, x+1/2, y'
'z+1/2, -x+1/2, -y'
'-z+1/2, -x+1/2, y'
'-z+1/2, x+1/2, -y'
'y+1/2, z+1/2, x'
'-y+1/2, z+1/2, -x'
'y+1/2, -z+1/2, -x'
'-y+1/2, -z+1/2, x'

loop_
_atom_site_type_symbol
_atom_site_label
_atom_site_fract_x
_atom_site_fract_y
_atom_site_fract_z
_atom_site_U_iso_or_equiv
_atom_site_adp_type
_atom_site_calc_flag
_atom_site_occupancy
_atom_site_disorder_assembly
_atom_site_disorder_group
Na Na1 0.0348(5) 0.250000 0.250000 0.0429(12) Uani d 0.5 . .
Na Na2 0.5331(5) 0.750000 0.750000 0.0430(12) Uani d 0.5 . .
Na Na3 0.3604(4) 0.3604(4) 0.3604(4) 0.015(2) Uani d 0.226(7) . .
Na Na4 0.8610(4) 0.8610(4) 0.8610(4) 0.020(2) Uani d 0.235(7) . .
B B1 0.1039(3) 0.1039(3) 0.1039(3) 0.0149(10) Uani d 1 . .
B B2 0.6039(3) 0.6039(3) 0.6039(3) 0.0138(10) Uani d 1 . .
Al Al1 0.25008(10) 0.000000 0.000000 0.0099(3) Uani d 1 . .
O O1 0.03517(13) 0.10051(12) 0.17740(13) 0.0181(5) Uani d 1 . .
O O2 0.03517(13) 0.17741(13) 0.60039(12) 0.0182(5) Uani d 1 . .
Cl Cl1 0.250000 0.250000 0.250000 0.0359(9) Uani d 0.921(9) . .
Cl Cl2 0.750000 0.750000 0.750000 0.0350(9) Uani d 0.921(9) . .

loop_
_atom_site_aniso_label
_atom_site_aniso_U_11
_atom_site_aniso_U_22
_atom_site_aniso_U_33
_atom_site_aniso_U_12
_atom_site_aniso_U_13
_atom_site_aniso_U_23
Na1 0.092(4) 0.0156(18) 0.0210(19) 0.000 0.000 -0.0062(17)
Na2 0.100(4) 0.0169(18) 0.0118(17) 0.000 0.000 -0.0067(16)
Na3 0.015(2) 0.015(2) 0.015(2) -0.0008(19) -0.0008(19) -0.0008(19)
Na4 0.020(2) 0.020(2) 0.020(2) -0.002(2) -0.002(2) -0.002(2)
B1 0.0149(10) 0.0149(10) 0.0149(10) 0.0013(13) 0.0013(13) 0.0013(13)
B2 0.0138(10) 0.0138(10) 0.0138(10) 0.0030(13) 0.0030(13) 0.0030(13)
Al1 0.0100(5) 0.0099(5) 0.0099(5) 0.000 0.000 -0.0001(4)
O1 0.0192(9) 0.0153(8) 0.0198(10) 0.0061(7) 0.0107(8) 0.0059(8)
O2 0.0194(9) 0.0196(10) 0.0156(8) 0.0105(8) 0.0056(7) 0.0070(8)
Cl1 0.0359(9) 0.0359(9) 0.0359(9) 0.000 0.000 0.000
Cl2 0.0350(9) 0.0350(9) 0.0350(9) 0.000 0.000 0.000

loop_
_atom_type_symbol
_atom_type_description
_atom_type_scat_dispersion_real
_atom_type_scat_dispersion_imag
_atom_type_scat_source
Al Al 0.2130 0.2455 'International Tables Vol C Tables 4.2.6.8 and 6.1.1.4'
B B 0.0090 0.0039 'International Tables Vol C Tables 4.2.6.8 and 6.1.1.4'
Cl Cl 0.3639 0.7018 'International Tables Vol C Tables 4.2.6.8 and 6.1.1.4'
Na Na 0.1353 0.1239 'International Tables Vol C Tables 4.2.6.8 and 6.1.1.4'
O O 0.0492 0.0322 'International Tables Vol C Tables 4.2.6.8 and 6.1.1.4'

loop_
_geom_angle_atom_site_label_1
_geom_angle_atom_site_label_2
_geom_angle_atom_site_label_3
_geom_angle_site_symmetry_1
_geom_angle_site_symmetry_3
_geom_angle
_geom_angle_publ_flag
Na2 Na1 O1 26_564 16 90.14(17) ?
Na2 Na1 O1 26_564 . 90.14(17) ?
O1 Na1 O1 16 . 179.7(3) ?
Na2 Na1 O2 26_564 14_554 67.19(14) ?
O1 Na1 O2 16 14_554 90.07(9) ?
O1 Na1 O2 . 14_554 90.04(9) ?
Na2 Na1 O2 26_564 3_556 67.19(14) ?
O1 Na1 O2 16 3_556 90.04(9) ?
O1 Na1 O2 . 3_556 90.07(9) ?
O2 Na1 O2 14_554 3_556 134.4(3) ?
Na2 Na1 Na3 26_564 27 123.9(3) ?
O1 Na1 Na3 16 27 74.16(9) ?
O1 Na1 Na3 . 27 105.68(13) ?
O2 Na1 Na3 14_554 27 59.5(2) ?
O2 Na1 Na3 3_556 27 159.92(19) ?
Na2 Na1 Na3 26_564 38 123.9(3) ?
O1 Na1 Na3 16 38 105.68(13) ?
O1 Na1 Na3 . 38 74.16(9) ?
O2 Na1 Na3 14_554 38 159.92(19) ?
O2 Na1 Na3 3_556 38 59.5(2) ?
Na3 Na1 Na3 27 38 112.2(5) ?
Na2 Na1 Cl1 26_564 . 180.0 ?
O1 Na1 Cl1 16 . 89.86(17) ?
O1 Na1 Cl1 . . 89.86(17) ?
O2 Na1 Cl1 14_554 . 112.81(14) ?
O2 Na1 Cl1 3_556 . 112.81(14) ?
Na3 Na1 Cl1 27 . 56.1(3) ?
Na3 Na1 Cl1 38 . 56.1(3) ?
Na2 Na1 B1 26_564 16 108.51(15) ?
O1 Na1 B1 16 16 26.25(9) ?
O1 Na1 B1 . 16 153.5(2) ?
O2 Na1 B1 14_554 16 114.16(5) ?
O2 Na1 B1 3_556 16 80.61(6) ?
Na3 Na1 B1 27 16 79.81(13) ?
Na3 Na1 B1 38 16 79.81(13) ?
Cl1 Na1 B1 . 16 71.49(15) ?
Na2 Na1 B1 26_564 . 108.51(15) ?
O1 Na1 B1 16 . 153.5(2) ?
O1 Na1 B1 . . 26.25(9) ?
O2 Na1 B1 14_554 . 80.61(6) ?
O2 Na1 B1 3_556 . 114.16(5) ?
Na3 Na1 B1 27 . 79.81(13) ?
Na3 Na1 B1 38 . 79.81(13) ?
Cl1 Na1 B1 . . 71.49(15) ?
B1 Na1 B1 16 . 143.0(3) ?
Na2 Na1 Na4 26_564 4_466 42.1(2) ?
O1 Na1 Na4 16 4_466 129.4(3) ?
O1 Na1 Na4 . 4_466 50.85(19) ?
O2 Na1 Na4 14_554 4_466 60.65(11) ?
O2 Na1 Na4 3_556 4_466 85.09(18) ?
Na3 Na1 Na4 27 4_466 114.45(17) ?
Na3 Na1 Na4 38 4_466 114.45(17) ?
Cl1 Na1 Na4 . 4_466 137.9(2) ?
B1 Na1 Na4 16 4_466 150.6(3) ?
B1 Na1 Na4 . 4_466 66.4(2) ?
Na2 Na1 Na4 26_564 13_444 42.1(2) ?
O1 Na1 Na4 16 13_444 50.85(19) ?
O1 Na1 Na4 . 13_444 129.4(3) ?
O2 Na1 Na4 14_554 13_444 85.09(18) ?
O2 Na1 Na4 3_556 13_444 60.65(11) ?
Na3 Na1 Na4 27 13_444 114.45(17) ?
Na3 Na1 Na4 38 13_444 114.45(17) ?
Cl1 Na1 Na4 . 13_444 137.9(2) ?
B1 Na1 Na4 16 13_444 66.4(2) ?
B1 Na1 Na4 . 13_444 150.6(3) ?
Na4 Na1 Na4 4_466 13_444 84.1(4) ?
Na1 Na2 O2 26_565 28_566 90.71(17) ?
Na1 Na2 O2 26_565 37 90.71(17) ?
O2 Na2 O2 28_566 37 178.6(3) ?
Na1 Na2 O1 26_565 39_556 67.66(14) ?
O2 Na2 O1 28_566 39_556 90.25(9) ?
O2 Na2 O1 37 39_556 90.29(9) ?
Na1 Na2 O1 26_565 26_565 67.66(15) ?
O2 Na2 O1 28_566 26_565 90.29(9) ?
O2 Na2 O1 37 26_565 90.25(9) ?
O1 Na2 O1 39_556 26_565 135.3(3) ?
Na1 Na2 Na4 26_565 27_656 124.0(3) ?
O2 Na2 Na4 28_566 27_656 105.33(14) ?
O2 Na2 Na4 37 27_656 73.84(9) ?
O1 Na2 Na4 39_556 27_656 159.6(2) ?
O1 Na2 Na4 26_565 27_656 59.2(2) ?
Na1 Na2 Na4 26_565 38_665 124.0(3) ?
O2 Na2 Na4 28_566 38_665 73.84(9) ?
O2 Na2 Na4 37 38_665 105.33(14) ?
O1 Na2 Na4 39_556 38_665 59.2(2) ?
O1 Na2 Na4 26_565 38_665 159.6(2) ?
Na4 Na2 Na4 27_656 38_665 111.9(5) ?
Na1 Na2 Cl2 26_565 . 180.0 ?
O2 Na2 Cl2 28_566 . 89.29(17) ?
O2 Na2 Cl2 37 . 89.29(17) ?
O1 Na2 Cl2 39_556 . 112.34(14) ?
O1 Na2 Cl2 26_565 . 112.34(14) ?
Na4 Na2 Cl2 27_656 . 56.0(3) ?
Na4 Na2 Cl2 38_665 . 56.0(3) ?
Na1 Na2 B2 26_565 16_566 108.90(15) ?
O2 Na2 B2 28_566 16_566 26.12(9) ?
O2 Na2 B2 37 16_566 152.8(2) ?
O1 Na2 B2 39_556 16_566 114.17(5) ?
O1 Na2 B2 26_565 16_566 80.61(6) ?
Na4 Na2 B2 27_656 16_566 79.56(13) ?
Na4 Na2 B2 38_665 16_566 79.56(13) ?
Cl2 Na2 B2 . 16_566 71.10(15) ?
Na1 Na2 B2 26_565 . 108.90(15) ?
O2 Na2 B2 28_566 . 152.9(2) ?
O2 Na2 B2 37 . 26.12(9) ?
O1 Na2 B2 39_556 . 80.61(6) ?
O1 Na2 B2 26_565 . 114.17(5) ?
Na4 Na2 B2 27_656 . 79.56(13) ?
Na4 Na2 B2 38_665 . 79.56(13) ?
Cl2 Na2 B2 . . 71.10(15) ?
B2 Na2 B2 16_566 . 142.2(3) ?
Na1 Na2 Na3 26_565 4_566 42.1(2) ?
O2 Na2 Na3 28_566 4_566 130.0(3) ?
O2 Na2 Na3 37 4_566 51.37(19) ?
O1 Na2 Na3 39_556 4_566 61.00(11) ?
O1 Na2 Na3 26_565 4_566 85.47(18) ?
Na4 Na2 Na3 27_656 4_566 114.53(18) ?
Na4 Na2 Na3 38_665 4_566 114.53(18) ?
Cl2 Na2 Na3 . 4_566 137.9(2) ?
B2 Na2 Na3 16_566 4_566 151.0(3) ?
B2 Na2 Na3 . 4_566 66.8(2) ?
Na1 Na2 Na3 26_565 13 42.1(2) ?
O2 Na2 Na3 28_566 13 51.37(18) ?
O2 Na2 Na3 37 13 130.0(3) ?
O1 Na2 Na3 39_556 13 85.47(18) ?
O1 Na2 Na3 26_565 13 61.00(11) ?
Na4 Na2 Na3 27_656 13 114.53(18) ?
Na4 Na2 Na3 38_665 13 114.53(18) ?
Cl2 Na2 Na3 . 13 137.9(2) ?
B2 Na2 Na3 16_566 13 66.8(2) ?
B2 Na2 Na3 . 13 151.0(3) ?
Na3 Na2 Na3 4_566 13 84.2(4) ?
O2 Na3 O2 36_565 20_655 92.1(3) ?
O2 Na3 O2 36_565 40_556 92.1(3) ?
O2 Na3 O2 20_655 40_556 92.1(3) ?
O2 Na3 Na1 36_565 38 143.25(16) ?
O2 Na3 Na1 20_655 38 108.65(10) ?
O2 Na3 Na1 40_556 38 58.15(12) ?
O2 Na3 Na1 36_565 34 58.15(12) ?
O2 Na3 Na1 20_655 34 143.26(16) ?
O2 Na3 Na1 40_556 34 108.65(10) ?
Na1 Na3 Na1 38 34 108.1(3) ?
O2 Na3 Na1 36_565 18 108.65(10) ?
O2 Na3 Na1 20_655 18 58.15(12) ?
O2 Na3 Na1 40_556 18 143.25(16) ?
Na1 Na3 Na1 38 18 108.1(3) ?
Na1 Na3 Na1 34 18 108.1(3) ?
O2 Na3 Cl1 36_565 . 123.8(2) ?
O2 Na3 Cl1 20_655 . 123.8(2) ?
O2 Na3 Cl1 40_556 . 123.8(2) ?
Na1 Na3 Cl1 38 . 69.1(3) ?
Na1 Na3 Cl1 34 . 69.1(3) ?
Na1 Na3 Cl1 18 . 69.1(3) ?
O2 Na3 O1 36_565 34 75.84(8) ?
O2 Na3 O1 20_655 34 151.3(4) ?
O2 Na3 O1 40_556 34 62.94(6) ?
Na1 Na3 O1 38 34 71.52(7) ?
Na1 Na3 O1 34 34 48.25(5) ?
Na1 Na3 O1 18 34 150.4(4) ?
Cl1 Na3 O1 . 34 83.9(2) ?
O2 Na3 O1 36_565 18 62.94(6) ?
O2 Na3 O1 20_655 18 75.84(8) ?
O2 Na3 O1 40_556 18 151.3(4) ?
Na1 Na3 O1 38 18 150.4(4) ?
Na1 Na3 O1 34 18 71.53(7) ?
Na1 Na3 O1 18 18 48.25(5) ?
Cl1 Na3 O1 . 18 83.9(2) ?
O1 Na3 O1 34 18 118.89(7) ?
O2 Na3 O1 36_565 38 151.3(4) ?
O2 Na3 O1 20_655 38 62.94(6) ?
O2 Na3 O1 40_556 38 75.84(8) ?
Na1 Na3 O1 38 38 48.25(5) ?
Na1 Na3 O1 34 38 150.4(4) ?
Na1 Na3 O1 18 38 71.52(7) ?
Cl1 Na3 O1 . 38 83.9(2) ?
O1 Na3 O1 34 38 118.88(7) ?
O1 Na3 O1 18 38 118.88(7) ?
O2 Na3 Al1 36_565 13 34.68(7) ?
O2 Na3 Al1 20_655 13 69.06(15) ?
O2 Na3 Al1 40_556 13 117.4(4) ?
Na1 Na3 Al1 38 13 175.3(4) ?
Na1 Na3 Al1 34 13 74.45(8) ?
Na1 Na3 Al1 18 13 74.45(8) ?
Cl1 Na3 Al1 . 13 115.54(18) ?
O1 Na3 Al1 34 13 108.38(9) ?
O1 Na3 Al1 18 13 33.91(5) ?
O1 Na3 Al1 38 13 130.71(15) ?
O2 Na3 Al1 36_565 45 117.4(4) ?
O2 Na3 Al1 20_655 45 34.68(7) ?
O2 Na3 Al1 40_556 45 69.06(15) ?
Na1 Na3 Al1 38 45 74.45(8) ?
Na1 Na3 Al1 34 45 175.3(4) ?
Na1 Na3 Al1 18 45 74.45(8) ?
Cl1 Na3 Al1 . 45 115.54(18) ?
O1 Na3 Al1 34 45 130.71(14) ?
O1 Na3 Al1 18 45 108.38(10) ?
O1 Na3 Al1 38 45 33.91(5) ?
Al1 Na3 Al1 13 45 102.8(2) ?
O1 Na4 O1 12_666 8_666 92.5(3) ?
O1 Na4 O1 12_666 4_666 92.5(3) ?
O1 Na4 O1 8_666 4_666 92.5(3) ?
O1 Na4 Na2 12_666 18_566 143.20(16) ?
O1 Na4 Na2 8_666 18_566 57.75(12) ?
O1 Na4 Na2 4_666 18_566 108.55(10) ?
O1 Na4 Na2 12_666 38_665 108.55(10) ?
O1 Na4 Na2 8_666 38_665 143.20(16) ?
O1 Na4 Na2 4_666 38_665 57.75(12) ?
Na2 Na4 Na2 18_566 38_665 108.2(3) ?
O1 Na4 Na2 12_666 34_656 57.75(12) ?
O1 Na4 Na2 8_666 34_656 108.55(10) ?
O1 Na4 Na2 4_666 34_656 143.20(16) ?
Na2 Na4 Na2 18_566 34_656 108.2(3) ?
Na2 Na4 Na2 38_665 34_656 108.2(3) ?
O1 Na4 Cl2 12_666 . 123.5(2) ?
O1 Na4 Cl2 8_666 . 123.5(2) ?
O1 Na4 Cl2 4_666 . 123.5(2) ?
Na2 Na4 Cl2 18_566 . 69.3(3) ?
Na2 Na4 Cl2 38_665 . 69.3(3) ?
Na2 Na4 Cl2 34_656 . 69.3(3) ?
O1 Na4 O2 12_666 31_665 151.8(4) ?
O1 Na4 O2 8_666 31_665 75.89(8) ?
O1 Na4 O2 4_666 31_665 62.98(6) ?
Na2 Na4 O2 18_566 31_665 48.16(5) ?
Na2 Na4 O2 38_665 31_665 71.42(7) ?
Na2 Na4 O2 34_656 31_665 150.3(4) ?
Cl2 Na4 O2 . 31_665 83.7(2) ?
O1 Na4 O2 12_666 47_566 75.89(8) ?
O1 Na4 O2 8_666 47_566 62.98(6) ?
O1 Na4 O2 4_666 47_566 151.8(4) ?
Na2 Na4 O2 18_566 47_566 71.42(7) ?
Na2 Na4 O2 38_665 47_566 150.3(4) ?
Na2 Na4 O2 34_656 47_566 48.16(5) ?
Cl2 Na4 O2 . 47_566 83.7(2) ?
O2 Na4 O2 31_665 47_566 118.80(8) ?
O1 Na4 O2 12_666 15_656 62.98(6) ?
O1 Na4 O2 8_666 15_656 151.8(4) ?
O1 Na4 O2 4_666 15_656 75.89(8) ?
Na2 Na4 O2 18_566 15_656 150.3(4) ?
Na2 Na4 O2 38_665 15_656 48.16(5) ?
Na2 Na4 O2 34_656 15_656 71.42(7) ?
Cl2 Na4 O2 . 15_656 83.7(2) ?
O2 Na4 O2 31_665 15_656 118.80(8) ?
O2 Na4 O2 47_566 15_656 118.80(8) ?
O1 Na4 Al1 12_666 10_666 118.0(4) ?
O1 Na4 Al1 8_666 10_666 69.23(15) ?
O1 Na4 Al1 4_666 10_666 34.80(7) ?
Na2 Na4 Al1 18_566 10_666 74.23(8) ?
Na2 Na4 Al1 38_665 10_666 74.23(8) ?
Na2 Na4 Al1 34_656 10_666 175.4(4) ?
Cl2 Na4 Al1 . 10_666 115.28(18) ?
O2 Na4 Al1 31_665 10_666 33.88(5) ?
O2 Na4 Al1 47_566 10_666 130.86(15) ?
O2 Na4 Al1 15_656 10_666 108.51(9) ?
O1 Na4 Al1 12_666 6_666 34.80(7) ?
O1 Na4 Al1 8_666 6_666 118.0(4) ?
O1 Na4 Al1 4_666 6_666 69.23(15) ?
Na2 Na4 Al1 18_566 6_666 175.4(4) ?
Na2 Na4 Al1 38_665 6_666 74.23(8) ?
Na2 Na4 Al1 34_656 6_666 74.23(8) ?
Cl2 Na4 Al1 . 6_666 115.28(18) ?
O2 Na4 Al1 31_665 6_666 130.86(15) ?
O2 Na4 Al1 47_566 6_666 108.51(9) ?
O2 Na4 Al1 15_656 6_666 33.88(5) ?
Al1 Na4 Al1 10_666 6_666 103.1(2) ?
O1 B1 O1 5 9 119.995(7) ?
O1 B1 O1 5 . 119.995(7) ?
O1 B1 O1 9 . 119.992(7) ?
O1 B1 Na1 5 5 46.89(18) ?
O1 B1 Na1 9 5 135.4(3) ?
O1 B1 Na1 . 5 87.58(17) ?
O1 B1 Na1 5 9 87.58(17) ?
O1 B1 Na1 9 9 46.89(18) ?
O1 B1 Na1 . 9 135.4(3) ?
Na1 B1 Na1 5 9 88.6(2) ?
O1 B1 Na1 5 . 135.4(3) ?
O1 B1 Na1 9 . 87.58(17) ?
O1 B1 Na1 . . 46.89(18) ?
Na1 B1 Na1 5 . 88.6(2) ?
Na1 B1 Na1 9 . 88.6(2) ?
O2 B2 O2 33 17 119.993(8) ?
O2 B2 O2 33 37 119.994(8) ?
O2 B2 O2 17 37 119.995(8) ?
O2 B2 Na2 33 . 135.7(3) ?
O2 B2 Na2 17 . 87.51(17) ?
O2 B2 Na2 37 . 46.65(18) ?
O2 B2 Na2 33 9 46.65(18) ?
O2 B2 Na2 17 9 135.7(3) ?
O2 B2 Na2 37 9 87.51(17) ?
Na2 B2 Na2 . 9 89.2(2) ?
O2 B2 Na2 33 5 87.51(17) ?
O2 B2 Na2 17 5 46.65(18) ?
O2 B2 Na2 37 5 135.7(3) ?
Na2 B2 Na2 . 5 89.2(2) ?
Na2 B2 Na2 9 5 89.2(2) ?
O2 Al1 O2 46_545 48 111.44(14) ?
O2 Al1 O1 46_545 6 108.50(8) ?
O2 Al1 O1 48 6 108.53(8) ?
O2 Al1 O1 46_545 5 108.53(8) ?
O2 Al1 O1 48 5 108.50(8) ?
O1 Al1 O1 6 5 111.37(14) ?
O2 Al1 Na4 46_545 3_646 157.72(8) ?
O2 Al1 Na4 48 3_646 68.19(18) ?
O1 Al1 Na4 6 3_646 92.00(14) ?
O1 Al1 Na4 5 3_646 53.90(9) ?
O2 Al1 Na4 46_545 2_664 68.19(18) ?
O2 Al1 Na4 48 2_664 157.72(8) ?
O1 Al1 Na4 6 2_664 53.90(9) ?
O1 Al1 Na4 5 2_664 92.00(14) ?
Na4 Al1 Na4 3_646 2_664 121.1(4) ?
O2 Al1 Na3 46_545 16 54.03(9) ?
O2 Al1 Na3 48 16 92.18(13) ?
O1 Al1 Na3 6 16 157.61(8) ?
O1 Al1 Na3 5 16 67.99(17) ?
Na4 Al1 Na3 3_646 16 103.88(11) ?
Na4 Al1 Na3 2_664 16 103.88(11) ?
O2 Al1 Na3 46_545 13_544 92.18(13) ?
O2 Al1 Na3 48 13_544 54.03(9) ?
O1 Al1 Na3 6 13_544 67.99(17) ?
O1 Al1 Na3 5 13_544 157.61(8) ?
Na4 Al1 Na3 3_646 13_544 103.88(11) ?
Na4 Al1 Na3 2_664 13_544 103.88(11) ?
Na3 Al1 Na3 16 13_544 121.6(4) ?
O2 Al1 Na2 46_545 41_444 68.10(10) ?
O2 Al1 Na2 48 41_444 111.93(11) ?
O1 Al1 Na2 6 41_444 42.50(8) ?
O1 Al1 Na2 5 41_444 137.46(9) ?
Na4 Al1 Na2 3_646 41_444 133.72(12) ?
Na4 Al1 Na2 2_664 41_444 46.26(12) ?
Na3 Al1 Na2 16 41_444 122.08(10) ?
Na3 Al1 Na2 13_544 41_444 57.94(10) ?
O2 Al1 Na2 46_545 22_645 36.03(6) ?
O2 Al1 Na2 48 22_645 144.01(8) ?
O1 Al1 Na2 6 22_645 99.67(11) ?
O1 Al1 Na2 5 22_645 80.31(10) ?
Na4 Al1 Na2 3_646 22_645 133.72(12) ?
Na4 Al1 Na2 2_664 22_645 46.26(12) ?
Na3 Al1 Na2 16 22_645 57.94(10) ?
Na3 Al1 Na2 13_544 22_645 122.08(10) ?
Na2 Al1 Na2 41_444 22_645 74.9(2) ?
O2 Al1 Na2 46_545 33_444 144.01(8) ?
O2 Al1 Na2 48 33_444 36.03(6) ?
O1 Al1 Na2 6 33_444 80.31(10) ?
O1 Al1 Na2 5 33_444 99.67(11) ?
Na4 Al1 Na2 3_646 33_444 46.26(12) ?
Na4 Al1 Na2 2_664 33_444 133.72(12) ?
Na3 Al1 Na2 16 33_444 122.08(10) ?
Na3 Al1 Na2 13_544 33_444 57.94(10) ?
Na2 Al1 Na2 41_444 33_444 105.1(2) ?
Na2 Al1 Na2 22_645 33_444 179.96(4) ?
O2 Al1 Na2 46_545 42_456 111.93(11) ?
O2 Al1 Na2 48 42_456 68.10(10) ?
O1 Al1 Na2 6 42_456 137.46(9) ?
O1 Al1 Na2 5 42_456 42.50(8) ?
Na4 Al1 Na2 3_646 42_456 46.26(12) ?
Na4 Al1 Na2 2_664 42_456 133.72(12) ?
Na3 Al1 Na2 16 42_456 57.94(10) ?
Na3 Al1 Na2 13_544 42_456 122.08(10) ?
Na2 Al1 Na2 41_444 42_456 179.96(12) ?
Na2 Al1 Na2 22_645 42_456 105.1(2) ?
Na2 Al1 Na2 33_444 42_456 74.9(2) ?
B1 O1 Al1 . 9 128.62(14) ?
B1 O1 Na1 . . 106.9(3) ?
Al1 O1 Na1 9 . 117.02(10) ?
B1 O1 Na2 . 26_564 121.75(19) ?
Al1 O1 Na2 9 26_564 108.49(10) ?
Na1 O1 Na2 . 26_564 22.20(14) ?
B1 O1 Na4 . 4_466 119.4(2) ?
Al1 O1 Na4 9 4_466 91.30(7) ?
Na1 O1 Na4 . 4_466 84.2(2) ?
Na2 O1 Na4 26_564 4_466 63.0(2) ?
B1 O1 Na3 . 38 106.5(3) ?
Al1 O1 Na3 9 38 78.1(2) ?
Na1 O1 Na3 . 38 57.59(12) ?
Na2 O1 Na3 26_564 38 71.84(11) ?
Na4 O1 Na3 4_466 38 127.3(2) ?
B2 O2 Al1 37_445 18 128.66(14) ?
B2 O2 Na2 37_445 37_445 107.2(3) ?
Al1 O2 Na2 18 37_445 116.89(10) ?
B2 O2 Na1 37_445 14 121.99(19) ?
Al1 O2 Na1 18 14 108.31(10) ?
Na2 O2 Na1 37_445 14 22.10(14) ?
B2 O2 Na3 37_445 40_456 119.5(2) ?
Al1 O2 Na3 18 40_456 91.29(7) ?
Na2 O2 Na3 37_445 40_456 83.4(2) ?
Na1 O2 Na3 14 40_456 62.3(2) ?
B2 O2 Na4 37_445 15_646 106.8(3) ?
Al1 O2 Na4 18 15_646 77.9(2) ?
Na2 O2 Na4 37_445 15_646 58.00(12) ?
Na1 O2 Na4 14 15_646 72.17(10) ?
Na3 O2 Na4 40_456 15_646 126.9(2) ?
Na3 Cl1 Na3 . 16 109.4720(10) ?
Na3 Cl1 Na3 . 27 109.5 ?
Na3 Cl1 Na3 16 27 109.5 ?
Na3 Cl1 Na3 . 38 109.5 ?
Na3 Cl1 Na3 16 38 109.5 ?
Na3 Cl1 Na3 27 38 109.5 ?
Na3 Cl1 Na1 . 38 54.7 ?
Na3 Cl1 Na1 16 38 54.7360(10) ?
Na3 Cl1 Na1 27 38 125.3 ?
Na3 Cl1 Na1 38 38 125.3 ?
Na3 Cl1 Na1 . 18 54.7 ?
Na3 Cl1 Na1 16 18 125.3 ?
Na3 Cl1 Na1 27 18 54.7 ?
Na3 Cl1 Na1 38 18 125.3 ?
Na1 Cl1 Na1 38 18 90.0 ?
Na3 Cl1 Na1 . 9 125.3 ?
Na3 Cl1 Na1 16 9 54.7 ?
Na3 Cl1 Na1 27 9 54.7 ?
Na3 Cl1 Na1 38 9 125.3 ?
Na1 Cl1 Na1 38 9 90.0 ?
Na1 Cl1 Na1 18 9 90.0 ?
Na3 Cl1 Na1 . 34 54.7 ?
Na3 Cl1 Na1 16 34 125.3 ?
Na3 Cl1 Na1 27 34 125.3 ?
Na3 Cl1 Na1 38 34 54.7 ?
Na1 Cl1 Na1 38 34 90.0 ?
Na1 Cl1 Na1 18 34 90.0 ?
Na1 Cl1 Na1 9 34 180.0 ?
Na3 Cl1 Na1 . 5 125.3 ?
Na3 Cl1 Na1 16 5 54.7 ?
Na3 Cl1 Na1 27 5 125.3 ?
Na3 Cl1 Na1 38 5 54.7 ?
Na1 Cl1 Na1 38 5 90.0 ?
Na1 Cl1 Na1 18 5 180.0 ?
Na1 Cl1 Na1 9 5 90.0 ?
Na1 Cl1 Na1 34 5 90.0 ?
Na3 Cl1 Na1 . . 125.3 ?
Na3 Cl1 Na1 16 . 125.2640(10) ?
Na3 Cl1 Na1 27 . 54.7 ?
Na3 Cl1 Na1 38 . 54.7 ?
Na1 Cl1 Na1 38 . 180.0 ?
Na1 Cl1 Na1 18 . 90.0 ?
Na1 Cl1 Na1 9 . 90.0 ?
Na1 Cl1 Na1 34 . 90.0 ?
Na1 Cl1 Na1 5 . 90.0 ?
Na4 Cl2 Na4 38_665 16_566 109.4720(10) ?
Na4 Cl2 Na4 38_665 27_656 109.4700(10) ?
Na4 Cl2 Na4 16_566 27_656 109.4720(10) ?
Na4 Cl2 Na4 38_665 . 109.5 ?
Na4 Cl2 Na4 16_566 . 109.470(2) ?
Na4 Cl2 Na4 27_656 . 109.4720(10) ?
Na4 Cl2 Na2 38_665 5 54.7 ?
Na4 Cl2 Na2 16_566 5 54.7 ?
Na4 Cl2 Na2 27_656 5 125.264(2) ?
Na4 Cl2 Na2 . 5 125.3 ?
Na4 Cl2 Na2 38_665 18_566 125.3 ?
Na4 Cl2 Na2 16_566 18_566 125.2640(10) ?
Na4 Cl2 Na2 27_656 18_566 54.7360(10) ?
Na4 Cl2 Na2 . 18_566 54.7 ?
Na2 Cl2 Na2 5 18_566 180.0 ?
Na4 Cl2 Na2 38_665 9 125.2640(10) ?
Na4 Cl2 Na2 16_566 9 54.7360(10) ?
Na4 Cl2 Na2 27_656 9 54.7 ?
Na4 Cl2 Na2 . 9 125.2640(10) ?
Na2 Cl2 Na2 5 9 90.0 ?
Na2 Cl2 Na2 18_566 9 90.0 ?
Na4 Cl2 Na2 38_665 34_656 54.7360(10) ?
Na4 Cl2 Na2 16_566 34_656 125.3 ?
Na4 Cl2 Na2 27_656 34_656 125.2640(10) ?
Na4 Cl2 Na2 . 34_656 54.7360(10) ?
Na2 Cl2 Na2 5 34_656 90.0 ?
Na2 Cl2 Na2 18_566 34_656 90.0 ?
Na2 Cl2 Na2 9 34_656 180.0 ?
Na4 Cl2 Na2 38_665 . 54.7350(10) ?
Na4 Cl2 Na2 16_566 . 125.2650(10) ?
Na4 Cl2 Na2 27_656 . 54.7350(10) ?
Na4 Cl2 Na2 . . 125.3 ?
Na2 Cl2 Na2 5 . 90.000(2) ?
Na2 Cl2 Na2 18_566 . 90.0 ?
Na2 Cl2 Na2 9 . 90.0000(10) ?
Na2 Cl2 Na2 34_656 . 90.0 ?
Na4 Cl2 Na2 38_665 38_665 125.3 ?
Na4 Cl2 Na2 16_566 38_665 54.7350(10) ?
Na4 Cl2 Na2 27_656 38_665 125.2650(10) ?
Na4 Cl2 Na2 . 38_665 54.7350(10) ?
Na2 Cl2 Na2 5 38_665 90.0 ?
Na2 Cl2 Na2 18_566 38_665 90.000(2) ?
Na2 Cl2 Na2 9 38_665 90.0 ?
Na2 Cl2 Na2 34_656 38_665 90.0000(10) ?
Na2 Cl2 Na2 . 38_665 180.0 ?

loop_
_geom_bond_atom_site_label_1
_geom_bond_atom_site_label_2
_geom_bond_site_symmetry_2
_geom_bond_distance
_geom_bond_publ_flag
Na1 Na2 26_564 0.922(6) ?
Na1 O1 16 2.2585(18) ?
Na1 O1 . 2.2585(18) ?
Na1 O2 14_554 2.452(3) ?
Na1 O2 3_556 2.452(3) ?
Na1 Na3 27 2.556(5) ?
Na1 Na3 38 2.556(5) ?
Na1 Cl1 . 2.925(6) ?
Na1 B1 16 2.961(4) ?
Na1 B1 . 2.961(4) ?
Na1 Na4 4_466 3.182(5) ?
Na1 Na4 13_444 3.182(5) ?
Na2 O2 28_566 2.2602(18) ?
Na2 O2 37 2.2602(18) ?
Na2 O1 39_556 2.442(3) ?
Na2 O1 26_565 2.442(3) ?
Na2 Na4 27_656 2.573(5) ?
Na2 Na4 38_665 2.573(5) ?
Na2 Cl2 . 2.948(6) ?
Na2 B2 16_566 2.969(4) ?
Na2 B2 . 2.969(4) ?
Na2 Na3 4_566 3.164(5) ?
Na2 Na3 13 3.164(5) ?
Na3 O2 36_565 2.488(6) ?
Na3 O2 20_655 2.488(6) ?
Na3 O2 40_556 2.488(6) ?
Na3 Cl1 . 2.599(10) ?
Na3 O1 34 2.912(2) ?
Na3 O1 18 2.912(2) ?
Na3 O1 38 2.912(2) ?
Na3 Al1 13 3.074(4) ?
Na3 Al1 45 3.074(4) ?
Na4 O1 12_666 2.480(6) ?
Na4 O1 8_666 2.480(6) ?
Na4 O1 4_666 2.480(6) ?
Na4 Cl2 . 2.612(10) ?
Na4 O2 31_665 2.914(2) ?
Na4 O2 47_566 2.914(2) ?
Na4 O2 15_656 2.914(2) ?
Na4 Al1 10_666 3.069(4) ?
Na4 Al1 6_666 3.069(4) ?
B1 O1 5 1.3684(16) ?
B1 O1 9 1.3684(16) ?
B1 O1 . 1.3684(16) ?
B2 O2 33 1.3685(16) ?
B2 O2 17 1.3684(16) ?
B2 O2 37 1.3684(16) ?
Al1 O2 46_545 1.7495(18) ?
Al1 O2 48 1.7495(18) ?
Al1 O1 6 1.7522(18) ?
Al1 O1 5 1.7522(18) ?
